data_7708642
loop_
_publ_author_name
'Suzuki, Noriyuki'
'Ban, Sayaka'
'Mochizuki, Ayari'
'Ito, Saki'

_publ_section_title
;
 Reactions of Five-Membered Zirconacycloalkynes And Zirconacycloallenes
 with Cp2Zr(H)Cl; Formal Hydrogenation by Metal Hydrides
;
_journal_name_full 'Dalton Transactions'
_journal_paper_doi 10.1039/D1DT03313A
_journal_year 2021
_chemical_formula_moiety 'C23 H36 Si2 Zr'
_chemical_formula_sum 'C23 H36 Si2 Zr'
_chemical_formula_weight 459.93
_chemical_name_systematic 1,1-bis(\h5-cyclopentadienyl)-2-triethylsilyl-5-trimethylsilyl-1-zirconacyclopenta-2,3-diene
_chemical_properties_physical Air-sensitive,Moisture-sensitive
_space_group_crystal_system monoclinic
_space_group_IT_number 14
_space_group_name_Hall '-P 2yn'
_space_group_name_H-M_alt 'P 1 21/n 1'
_atom_sites_solution_hydrogens geom
_atom_sites_solution_primary direct
_atom_sites_solution_secondary difmap
_audit_update_record
;
2021-08-22 deposited with the CCDC.	2021-10-26 downloaded from the CCDC.
;
_cell_angle_alpha 90.0000
_cell_angle_beta 91.5834(12)
_cell_angle_gamma 90.0000
_cell_formula_units_Z 4
_cell_length_a 7.55776(9)
_cell_length_b 23.9500(6)
_cell_length_c 13.75372(17)
_cell_measurement_reflns_used 13675
_cell_measurement_temperature 213
_cell_measurement_theta_max 76.04
_cell_measurement_theta_min 3.67
_cell_volume 2488.59(8)
_computing_cell_refinement 'CrysAlisPro 1.171.40.82a (Rigaku OD, 2020)'
_computing_data_collection 'CrysAlisPro 1.171.40.82a (Rigaku OD, 2020)'
_computing_data_reduction 'CrysAlisPro 1.171.40.82a (Rigaku OD, 2020)'
_computing_molecular_graphics 'CrystalStructure 4.2.5'
_computing_publication_material 'CrystalStructure 4.2.5 (Rigaku, 2017)'
_computing_structure_refinement 'SHELXL97 (Sheldrick, 2008)'
_computing_structure_solution 'Il Milione (Burla, et al., 2007)'
_diffrn_ambient_temperature 213
_diffrn_detector_area_resol_mean 10.000
_diffrn_measured_fraction_theta_full 1.000
_diffrn_measured_fraction_theta_max 1.000
_diffrn_measurement_device_type 'Rigaku XtaLAB P100'
_diffrn_measurement_method \w
_diffrn_radiation_type 'Cu K\a'
_diffrn_radiation_wavelength 1.54187
_diffrn_reflns_av_R_equivalents 0.0585
_diffrn_reflns_Laue_measured_fraction_full 0.000
_diffrn_reflns_Laue_measured_fraction_max 0.000
_diffrn_reflns_limit_h_max 9
_diffrn_reflns_limit_h_min -8
_diffrn_reflns_limit_k_max 28
_diffrn_reflns_limit_k_min -28
_diffrn_reflns_limit_l_max 16
_diffrn_reflns_limit_l_min -16
_diffrn_reflns_number 33855
_diffrn_reflns_point_group_measured_fraction_full 0.000
_diffrn_reflns_point_group_measured_fraction_max 0.000
_diffrn_reflns_theta_full 68.400
_diffrn_reflns_theta_max 68.400
_diffrn_reflns_theta_min 3.691
_diffrn_standards_number 0
_exptl_absorpt_coefficient_mu 4.675
_exptl_absorpt_correction_T_max 0.869
_exptl_absorpt_correction_T_min 0.358
_exptl_absorpt_correction_type multi-scan
_exptl_absorpt_process_details
;
CrysAlisPro 1.171.40.82a (Rigaku Oxford Diffraction, 2020)
Empirical absorption correction using spherical harmonics,
implemented in SCALE3 ABSPACK scaling algorithm.
;
_exptl_crystal_colour 'clear light yellow'
_exptl_crystal_density_diffrn 1.227
_exptl_crystal_density_method 'not measured'
_exptl_crystal_description plate
_exptl_crystal_F_000 968.00
_exptl_crystal_recrystallization_method 'Re-crystallisation from solvent: hexane'
_exptl_crystal_size_max 0.130
_exptl_crystal_size_mid 0.060
_exptl_crystal_size_min 0.030
_refine_diff_density_max 1.51
_refine_diff_density_min -0.79
_refine_ls_extinction_method none
_refine_ls_goodness_of_fit_ref 1.064
_refine_ls_hydrogen_treatment constr
_refine_ls_number_parameters 229
_refine_ls_number_reflns 4571
_refine_ls_number_restraints 0
_refine_ls_R_factor_all 0.0833
_refine_ls_R_factor_gt 0.0789
_refine_ls_shift/su_max 0.022
_refine_ls_structure_factor_coef Fsqd
_refine_ls_weighting_details 'w = 1/[\s^2^(Fo^2^)+(0.1251P)^2^+8.0709P] where P=(Fo^2^+2Fc^2^)/3'
_refine_ls_weighting_scheme calc
_refine_ls_wR_factor_gt 0.2303
_refine_ls_wR_factor_ref 0.2341
_reflns_d_resolution_high 0.8292
_reflns_number_gt 4135
_reflns_number_total 4571
_reflns_threshold_expression F^2^>2.0\s(F^2^)
_cod_data_source_file d1dt03313a2.cif
_cod_data_source_block ns399ar
_cod_database_code 7708642
_shelx_title ' xcalibur'
_shelx_f_calc_maximum 272.75
_shelx_f_squared_multiplier 1.000

loop_
_space_group_symop_id
_space_group_symop_operation_xyz
1 +X,+Y,+Z
2 1/2-X,1/2+Y,1/2-Z
3 -X,-Y,-Z
4 -1/2+X,-1/2-Y,-1/2+Z

loop_
_symmetry_equiv_pos_as_xyz
'x, y, z'
'-x+1/2, y+1/2, -z+1/2'
'-x, -y, -z'
'x-1/2, -y-1/2, z-1/2'

loop_
_atom_site_label
_atom_site_type_symbol
_atom_site_fract_x
_atom_site_fract_y
_atom_site_fract_z
_atom_site_U_iso_or_equiv
_atom_site_adp_type
_atom_site_occupancy
_atom_site_symmetry_multiplicity
_atom_site_calc_flag
_atom_site_refinement_flags
_atom_site_disorder_assembly
_atom_site_disorder_group
Zr1 Zr 0.60537(7) 0.23619(3) 0.67406(4) 0.0591(3) Uani 1 1 d . . .
Si1 Si 0.3840(5) 0.08263(12) 0.6812(2) 0.1080(10) Uani 1 1 d . . .
Si2 Si 0.3290(4) 0.37460(11) 0.6609(2) 0.0878(7) Uani 1 1 d . . .
C1 C 0.4176(11) 0.1582(4) 0.6930(6) 0.079(2) Uani 1 1 d . . .
C2 C 0.3262(9) 0.2012(4) 0.7042(7) 0.075(2) Uani 1 1 d . . .
C3 C 0.3053(9) 0.2585(3) 0.7165(7) 0.072(2) Uani 1 1 d . . .
H3 H 0.2858 0.2723 0.7832 0.087 Uiso 1 1 calc R . .
C4 C 0.3622(9) 0.2988(3) 0.6448(6) 0.072(2) Uani 1 1 d . . .
H4 H 0.3057 0.2883 0.5816 0.087 Uiso 1 1 calc R . .
C5 C 0.5356 0.0381 0.7434 0.56(4) Uani 1 1 d . . .
H5A H 0.6062 0.0642 0.7832 0.676 Uiso 1 1 calc R . .
H5B H 0.4605 0.0186 0.7895 0.676 Uiso 1 1 calc R . .
C6 C 0.6572 -0.0021 0.7200 0.53(5) Uani 1 1 d . . .
H6A H 0.7462 0.0141 0.6791 0.638 Uiso 1 1 calc R . .
H6B H 0.5977 -0.0323 0.6853 0.638 Uiso 1 1 calc R . .
H6C H 0.7135 -0.0165 0.7791 0.638 Uiso 1 1 calc R . .
C7 C 0.203(3) 0.0631(6) 0.7595(17) 0.226(12) Uani 1 1 d . . .
H7A H 0.0928 0.0773 0.7294 0.272 Uiso 1 1 calc R . .
H7B H 0.1948 0.0223 0.7594 0.272 Uiso 1 1 calc R . .
C8 C 0.209(5) 0.0811(9) 0.8579(16) 0.32(2) Uani 1 1 d . . .
H8A H 0.2234 0.1213 0.8602 0.385 Uiso 1 1 calc R . .
H8B H 0.3088 0.0635 0.8919 0.385 Uiso 1 1 calc R . .
H8C H 0.1004 0.0707 0.8889 0.385 Uiso 1 1 calc R . .
C9 C 0.335(3) 0.0603(8) 0.5543(13) 0.188(8) Uani 1 1 d . . .
H9A H 0.4384 0.0688 0.5156 0.225 Uiso 1 1 calc R . .
H9B H 0.3206 0.0196 0.5541 0.225 Uiso 1 1 calc R . .
C10 C 0.189(3) 0.0831(8) 0.5081(13) 0.183(8) Uani 1 1 d . . .
H10A H 0.2003 0.1235 0.5072 0.219 Uiso 1 1 calc R . .
H10B H 0.0835 0.0728 0.5424 0.219 Uiso 1 1 calc R . .
H10C H 0.1800 0.0693 0.4418 0.219 Uiso 1 1 calc R . .
C11 C 0.132(2) 0.3998(6) 0.5874(11) 0.172(8) Uani 1 1 d . . .
H11A H 0.0270 0.3801 0.6075 0.207 Uiso 1 1 calc R . .
H11B H 0.1504 0.3928 0.5190 0.207 Uiso 1 1 calc R . .
H11C H 0.1165 0.4395 0.5978 0.207 Uiso 1 1 calc R . .
C12 C 0.2889(17) 0.3925(5) 0.7894(8) 0.114(4) Uani 1 1 d . . .
H12A H 0.2425 0.4302 0.7930 0.136 Uiso 1 1 calc R . .
H12B H 0.3992 0.3901 0.8269 0.136 Uiso 1 1 calc R . .
H12C H 0.2040 0.3665 0.8156 0.136 Uiso 1 1 calc R . .
C13 C 0.517(2) 0.4139(6) 0.6105(17) 0.208(10) Uani 1 1 d . . .
H13A H 0.5259 0.4055 0.5417 0.249 Uiso 1 1 calc R . .
H13B H 0.6261 0.4030 0.6443 0.249 Uiso 1 1 calc R . .
H13C H 0.4981 0.4536 0.6190 0.249 Uiso 1 1 calc R . .
C14 C 0.6220(17) 0.2690(7) 0.8497(7) 0.115(4) Uani 1 1 d . . .
H14 H 0.5187 0.2789 0.8821 0.138 Uiso 1 1 calc R . .
C15 C 0.7185(15) 0.3050(6) 0.8005(7) 0.107(3) Uani 1 1 d . . .
H15 H 0.6928 0.3429 0.7892 0.129 Uiso 1 1 calc R . .
C16 C 0.8608(11) 0.2766(5) 0.7698(6) 0.084(3) Uani 1 1 d . . .
H16 H 0.9539 0.2929 0.7359 0.101 Uiso 1 1 calc R . .
C17 C 0.8536(13) 0.2220(5) 0.7937(7) 0.094(3) Uani 1 1 d . . .
H17 H 0.9356 0.1939 0.7787 0.113 Uiso 1 1 calc R . .
C18 C 0.689(2) 0.2157(7) 0.8483(7) 0.130(5) Uani 1 1 d . . .
H18 H 0.6416 0.1832 0.8755 0.156 Uiso 1 1 calc R . .
C19 C 0.5896(11) 0.2117(5) 0.4957(5) 0.083(2) Uani 1 1 d . . .
H19 H 0.4796 0.2018 0.4672 0.100 Uiso 1 1 calc R . .
C20 C 0.7127(18) 0.1758(5) 0.5370(6) 0.103(3) Uani 1 1 d . . .
H20 H 0.7007 0.1369 0.5436 0.123 Uiso 1 1 calc R . .
C21 C 0.8576(15) 0.2075(8) 0.5668(6) 0.118(5) Uani 1 1 d . . .
H21 H 0.9614 0.1939 0.5978 0.142 Uiso 1 1 calc R . .
C22 C 0.8235(19) 0.2617(7) 0.5435(8) 0.124(5) Uani 1 1 d . . .
H22 H 0.9020 0.2917 0.5531 0.149 Uiso 1 1 calc R . .
C23 C 0.6581(19) 0.2650(5) 0.5042(7) 0.103(4) Uani 1 1 d . . .
H23 H 0.5993 0.2981 0.4858 0.124 Uiso 1 1 calc R . .

loop_
_atom_site_aniso_label
_atom_site_aniso_U_11
_atom_site_aniso_U_22
_atom_site_aniso_U_33
_atom_site_aniso_U_23
_atom_site_aniso_U_13
_atom_site_aniso_U_12
Zr1 0.0372(3) 0.1037(5) 0.0366(3) -0.0098(2) 0.0043(2) 0.0008(2)
Si1 0.140(3) 0.0828(16) 0.101(2) -0.0155(14) 0.0155(18) 0.0095(16)
Si2 0.0911(17) 0.0785(14) 0.0947(17) -0.0126(12) 0.0200(13) -0.0031(12)
C1 0.069(5) 0.087(5) 0.080(5) -0.006(4) 0.012(4) 0.007(4)
C2 0.037(3) 0.093(6) 0.094(6) -0.009(4) 0.002(3) -0.009(3)
C3 0.038(3) 0.081(5) 0.098(6) -0.011(4) 0.002(4) -0.002(3)
C4 0.049(4) 0.089(5) 0.080(5) -0.014(4) -0.004(3) 0.002(3)
C5 1.01(11) 0.22(3) 0.45(6) -0.09(3) -0.26(7) 0.37(5)
C6 0.21(3) 1.20(15) 0.19(3) -0.09(6) -0.03(2) 0.21(5)
C7 0.34(3) 0.090(9) 0.26(2) -0.033(12) 0.16(2) -0.060(13)
C8 0.63(6) 0.157(16) 0.18(2) -0.037(15) 0.23(3) -0.09(3)
C9 0.25(2) 0.150(13) 0.155(15) -0.041(11) -0.053(15) 0.013(14)
C10 0.207(18) 0.186(16) 0.152(15) -0.008(12) -0.061(13) 0.052(14)
C11 0.27(2) 0.102(8) 0.144(13) -0.009(8) -0.068(13) 0.049(11)
C12 0.143(10) 0.096(7) 0.101(8) -0.029(6) 0.005(7) 0.020(7)
C13 0.206(17) 0.125(11) 0.30(2) -0.060(14) 0.150(18) -0.061(11)
C14 0.101(8) 0.205(14) 0.038(4) -0.021(6) 0.000(5) -0.023(8)
C15 0.097(7) 0.151(10) 0.073(6) -0.038(6) -0.014(5) -0.003(7)
C16 0.053(4) 0.154(9) 0.045(4) -0.011(5) -0.005(3) -0.008(5)
C17 0.074(6) 0.144(9) 0.064(5) -0.006(6) -0.019(4) 0.013(6)
C18 0.176(14) 0.156(11) 0.056(5) 0.038(7) -0.049(7) -0.070(10)
C19 0.069(5) 0.134(8) 0.047(4) -0.017(4) -0.008(3) 0.004(5)
C20 0.140(10) 0.120(8) 0.051(4) -0.010(5) 0.031(5) 0.040(7)
C21 0.084(7) 0.228(15) 0.042(4) -0.017(7) 0.015(4) 0.053(9)
C22 0.091(8) 0.225(16) 0.059(6) -0.039(7) 0.042(6) -0.049(9)
C23 0.141(11) 0.123(8) 0.048(5) 0.003(4) 0.055(6) 0.014(7)

loop_
_atom_type_symbol
_atom_type_description
_atom_type_scat_dispersion_real
_atom_type_scat_dispersion_imag
_atom_type_scat_source
C C 0.0181 0.0091
;
International Tables for Crystallography
(Vol. C, Tables 4.2.6.8 and 6.1.1.4)
;
H H 0.0000 0.0000
;
International Tables for Crystallography
(Vol. C, Table 6.1.1.4)
;
Si Si 0.2541 0.3302
;
International Tables for Crystallography
(Vol. C, Tables 4.2.6.8 and 6.1.1.4)
;
Zr Zr -0.1862 2.2449
;
International Tables for Crystallography
(Vol. C, Tables 4.2.6.8 and 6.1.1.4)
;

loop_
_geom_angle_atom_site_label_1
_geom_angle_atom_site_label_2
_geom_angle_atom_site_label_3
_geom_angle
_geom_angle_site_symmetry_1
_geom_angle_site_symmetry_3
_geom_angle_publ_flag
C2 Zr1 C1 31.0(3) . . ?
C2 Zr1 C4 63.8(3) . . ?
C1 Zr1 C4 93.0(3) . . ?
C2 Zr1 C3 34.1(3) . . ?
C1 Zr1 C3 65.0(3) . . ?
C4 Zr1 C3 35.1(3) . . ?
C2 Zr1 C23 116.1(4) . . ?
C1 Zr1 C23 115.9(4) . . ?
C4 Zr1 C23 79.0(4) . . ?
C3 Zr1 C23 110.0(4) . . ?
C2 Zr1 C17 120.4(4) . . ?
C1 Zr1 C17 105.3(4) . . ?
C4 Zr1 C17 139.3(3) . . ?
C3 Zr1 C17 124.5(3) . . ?
C23 Zr1 C17 121.6(5) . . ?
C2 Zr1 C16 137.6(3) . . ?
C1 Zr1 C16 134.8(3) . . ?
C4 Zr1 C16 115.1(3) . . ?
C3 Zr1 C16 120.2(3) . . ?
C23 Zr1 C16 104.3(4) . . ?
C17 Zr1 C16 31.4(3) . . ?
C2 Zr1 C18 88.0(4) . . ?
C1 Zr1 C18 82.9(4) . . ?
C4 Zr1 C18 117.0(5) . . ?
C3 Zr1 C18 91.5(5) . . ?
C23 Zr1 C18 155.7(5) . . ?
C17 Zr1 C18 34.5(4) . . ?
C16 Zr1 C18 53.3(4) . . ?
C2 Zr1 C19 94.1(3) . . ?
C1 Zr1 C19 84.9(3) . . ?
C4 Zr1 C19 88.1(3) . . ?
C3 Zr1 C19 105.5(3) . . ?
C23 Zr1 C19 32.1(4) . . ?
C17 Zr1 C19 128.8(3) . . ?
C16 Zr1 C19 128.1(3) . . ?
C18 Zr1 C19 152.5(5) . . ?
C2 Zr1 C15 113.9(4) . . ?
C1 Zr1 C15 129.2(4) . . ?
C4 Zr1 C15 87.2(3) . . ?
C3 Zr1 C15 89.5(3) . . ?
C23 Zr1 C15 114.0(4) . . ?
C17 Zr1 C15 53.0(4) . . ?
C16 Zr1 C15 31.1(3) . . ?
C18 Zr1 C15 53.0(4) . . ?
C19 Zr1 C15 145.8(4) . . ?
C2 Zr1 C20 103.8(4) . . ?
C1 Zr1 C20 80.6(4) . . ?
C4 Zr1 C20 119.5(3) . . ?
C3 Zr1 C20 129.0(4) . . ?
C23 Zr1 C20 52.6(3) . . ?
C17 Zr1 C20 99.4(4) . . ?
C16 Zr1 C20 110.8(4) . . ?
C18 Zr1 C20 121.5(5) . . ?
C19 Zr1 C20 31.7(3) . . ?
C15 Zr1 C20 141.0(4) . . ?
C2 Zr1 C14 87.9(4) . . ?
C1 Zr1 C14 98.8(4) . . ?
C4 Zr1 C14 89.1(4) . . ?
C3 Zr1 C14 74.0(4) . . ?
C23 Zr1 C14 143.6(5) . . ?
C17 Zr1 C14 52.8(4) . . ?
C16 Zr1 C14 50.4(3) . . ?
C18 Zr1 C14 31.5(4) . . ?
C19 Zr1 C14 175.4(5) . . ?
C15 Zr1 C14 30.4(4) . . ?
C20 Zr1 C14 151.4(4) . . ?
C5 Si1 C1 117.8(3) . . ?
C5 Si1 C7 92.7(8) . . ?
C1 Si1 C7 107.8(5) . . ?
C5 Si1 C9 113.0(6) . . ?
C1 Si1 C9 113.1(7) . . ?
C7 Si1 C9 110.3(11) . . ?
C12 Si2 C13 112.8(8) . . ?
C12 Si2 C4 111.6(5) . . ?
C13 Si2 C4 110.2(6) . . ?
C12 Si2 C11 106.9(7) . . ?
C13 Si2 C11 104.0(10) . . ?
C4 Si2 C11 111.1(5) . . ?
C2 C1 Si1 138.3(7) . . ?
C2 C1 Zr1 72.5(5) . . ?
Si1 C1 Zr1 148.4(4) . . ?
C1 C2 C3 152.9(7) . . ?
C1 C2 Zr1 76.5(5) . . ?
C3 C2 Zr1 76.8(4) . . ?
C2 C3 C4 122.3(8) . . ?
C2 C3 Zr1 69.0(4) . . ?
C4 C3 Zr1 71.7(4) . . ?
C2 C3 H3 117.5 . . ?
C4 C3 H3 117.5 . . ?
Zr1 C3 H3 117.5 . . ?
C3 C4 Si2 121.8(6) . . ?
C3 C4 Zr1 73.2(4) . . ?
Si2 C4 Zr1 134.5(4) . . ?
C3 C4 H4 107.4 . . ?
Si2 C4 H4 107.4 . . ?
Zr1 C4 H4 107.4 . . ?
C6 C5 Si1 137.51(10) . . ?
C6 C5 H5A 102.7 . . ?
Si1 C5 H5A 102.7 . . ?
C6 C5 H5B 102.7 . . ?
Si1 C5 H5B 102.7 . . ?
H5A C5 H5B 105.0 . . ?
C5 C6 H6A 109.5 . . ?
C5 C6 H6B 109.5 . . ?
H6A C6 H6B 109.5 . . ?
C5 C6 H6C 109.5 . . ?
H6A C6 H6C 109.5 . . ?
H6B C6 H6C 109.5 . . ?
C8 C7 Si1 118.5(18) . . ?
C8 C7 H7A 107.7 . . ?
Si1 C7 H7A 107.7 . . ?
C8 C7 H7B 107.7 . . ?
Si1 C7 H7B 107.7 . . ?
H7A C7 H7B 107.1 . . ?
C7 C8 H8A 109.5 . . ?
C7 C8 H8B 109.5 . . ?
H8A C8 H8B 109.5 . . ?
C7 C8 H8C 109.5 . . ?
H8A C8 H8C 109.5 . . ?
H8B C8 H8C 109.5 . . ?
C10 C9 Si1 117.3(15) . . ?
C10 C9 H9A 108.0 . . ?
Si1 C9 H9A 108.0 . . ?
C10 C9 H9B 108.0 . . ?
Si1 C9 H9B 108.0 . . ?
H9A C9 H9B 107.2 . . ?
C9 C10 H10A 109.5 . . ?
C9 C10 H10B 109.5 . . ?
H10A C10 H10B 109.5 . . ?
C9 C10 H10C 109.5 . . ?
H10A C10 H10C 109.5 . . ?
H10B C10 H10C 109.5 . . ?
Si2 C11 H11A 109.5 . . ?
Si2 C11 H11B 109.5 . . ?
H11A C11 H11B 109.5 . . ?
Si2 C11 H11C 109.5 . . ?
H11A C11 H11C 109.5 . . ?
H11B C11 H11C 109.5 . . ?
Si2 C12 H12A 109.5 . . ?
Si2 C12 H12B 109.5 . . ?
H12A C12 H12B 109.5 . . ?
Si2 C12 H12C 109.5 . . ?
H12A C12 H12C 109.5 . . ?
H12B C12 H12C 109.5 . . ?
Si2 C13 H13A 109.5 . . ?
Si2 C13 H13B 109.5 . . ?
H13A C13 H13B 109.5 . . ?
Si2 C13 H13C 109.5 . . ?
H13A C13 H13C 109.5 . . ?
H13B C13 H13C 109.5 . . ?
C15 C14 C18 112.9(12) . . ?
C15 C14 Zr1 74.3(6) . . ?
C18 C14 Zr1 73.0(6) . . ?
C15 C14 H14 123.5 . . ?
C18 C14 H14 123.6 . . ?
Zr1 C14 H14 120.6 . . ?
C14 C15 C16 106.6(13) . . ?
C14 C15 Zr1 75.3(6) . . ?
C16 C15 Zr1 73.4(5) . . ?
C14 C15 H15 126.7 . . ?
C16 C15 H15 126.7 . . ?
Zr1 C15 H15 116.8 . . ?
C15 C16 C17 112.0(10) . . ?
C15 C16 Zr1 75.5(5) . . ?
C17 C16 Zr1 73.6(5) . . ?
C15 C16 H16 124.0 . . ?
C17 C16 H16 124.0 . . ?
Zr1 C16 H16 118.5 . . ?
C16 C17 C18 105.2(10) . . ?
C16 C17 Zr1 75.0(5) . . ?
C18 C17 Zr1 73.7(5) . . ?
C16 C17 H17 127.4 . . ?
C18 C17 H17 127.4 . . ?
Zr1 C17 H17 116.3 . . ?
C14 C18 C17 103.2(10) . . ?
C14 C18 Zr1 75.4(6) . . ?
C17 C18 Zr1 71.8(5) . . ?
C14 C18 H18 128.4 . . ?
C17 C18 H18 128.4 . . ?
Zr1 C18 H18 117.0 . . ?
C20 C19 C23 107.1(10) . . ?
C20 C19 Zr1 74.4(5) . . ?
C23 C19 Zr1 72.3(5) . . ?
C20 C19 H19 126.4 . . ?
C23 C19 H19 126.4 . . ?
Zr1 C19 H19 118.9 . . ?
C21 C20 C19 107.4(11) . . ?
C21 C20 Zr1 74.5(5) . . ?
C19 C20 Zr1 73.9(5) . . ?
C21 C20 H20 126.3 . . ?
C19 C20 H20 126.3 . . ?
Zr1 C20 H20 117.4 . . ?
C20 C21 C22 108.1(10) . . ?
C20 C21 Zr1 73.8(5) . . ?
C22 C21 Zr1 74.8(6) . . ?
C20 C21 H21 126.0 . . ?
C22 C21 H21 126.0 . . ?
Zr1 C21 H21 117.5 . . ?
C23 C22 C21 108.6(12) . . ?
C23 C22 Zr1 71.7(5) . . ?
C21 C22 Zr1 74.2(6) . . ?
C23 C22 H22 125.7 . . ?
C21 C22 H22 125.7 . . ?
Zr1 C22 H22 120.2 . . ?
C22 C23 C19 108.6(11) . . ?
C22 C23 Zr1 77.2(6) . . ?
C19 C23 Zr1 75.7(5) . . ?
C22 C23 H23 125.7 . . ?
C19 C23 H23 125.7 . . ?
Zr1 C23 H23 113.7 . . ?

loop_
_geom_bond_atom_site_label_1
_geom_bond_atom_site_label_2
_geom_bond_distance
_geom_bond_site_symmetry_2
_geom_bond_publ_flag
Zr1 C2 2.318(7) . ?
Zr1 C1 2.364(9) . ?
Zr1 C4 2.397(8) . ?
Zr1 C3 2.418(7) . ?
Zr1 C23 2.478(8) . ?
Zr1 C17 2.484(9) . ?
Zr1 C16 2.502(8) . ?
Zr1 C18 2.510(9) . ?
Zr1 C19 2.521(7) . ?
Zr1 C15 2.527(9) . ?
Zr1 C20 2.528(8) . ?
Zr1 C14 2.540(9) . ?
Si1 C5 1.768(4) . ?
Si1 C1 1.835(9) . ?
Si1 C7 1.825(17) . ?
Si1 C9 1.855(16) . ?
Si2 C12 1.852(11) . ?
Si2 C13 1.855(13) . ?
Si2 C4 1.848(8) . ?
Si2 C11 1.877(15) . ?
C1 C2 1.251(11) . ?
C2 C3 1.394(12) . ?
C3 C4 1.453(12) . ?
C3 H3 0.9900 . ?
C4 H4 0.9900 . ?
C5 C6 1.3753 . ?
C5 H5A 0.9800 . ?
C5 H5B 0.9800 . ?
C6 H6A 0.9700 . ?
C6 H6B 0.9700 . ?
C6 H6C 0.9700 . ?
C7 C8 1.42(3) . ?
C7 H7A 0.9800 . ?
C7 H7B 0.9800 . ?
C8 H8A 0.9700 . ?
C8 H8B 0.9700 . ?
C8 H8C 0.9700 . ?
C9 C10 1.37(2) . ?
C9 H9A 0.9800 . ?
C9 H9B 0.9800 . ?
C10 H10A 0.9700 . ?
C10 H10B 0.9700 . ?
C10 H10C 0.9700 . ?
C11 H11A 0.9700 . ?
C11 H11B 0.9700 . ?
C11 H11C 0.9700 . ?
C12 H12A 0.9700 . ?
C12 H12B 0.9700 . ?
C12 H12C 0.9700 . ?
C13 H13A 0.9700 . ?
C13 H13B 0.9700 . ?
C13 H13C 0.9700 . ?
C14 C15 1.327(17) . ?
C14 C18 1.372(19) . ?
C14 H14 0.9400 . ?
C15 C16 1.350(14) . ?
C15 H15 0.9400 . ?
C16 C17 1.350(15) . ?
C16 H16 0.9400 . ?
C17 C18 1.479(18) . ?
C17 H17 0.9400 . ?
C18 H18 0.9400 . ?
C19 C20 1.378(14) . ?
C19 C23 1.381(15) . ?
C19 H19 0.9400 . ?
C20 C21 1.385(17) . ?
C20 H20 0.9400 . ?
C21 C22 1.359(19) . ?
C21 H21 0.9400 . ?
C22 C23 1.351(18) . ?
C22 H22 0.9400 . ?
C23 H23 0.9400 . ?

loop_
_geom_torsion_atom_site_label_1
_geom_torsion_atom_site_label_2
_geom_torsion_atom_site_label_3
_geom_torsion_atom_site_label_4
_geom_torsion
_geom_torsion_site_symmetry_1
_geom_torsion_site_symmetry_2
_geom_torsion_site_symmetry_3
_geom_torsion_site_symmetry_4
_geom_torsion_publ_flag
C5 Si1 C1 C2 -138.5(11) . . . . ?
C7 Si1 C1 C2 -35.5(16) . . . . ?
C9 Si1 C1 C2 86.7(14) . . . . ?
C5 Si1 C1 Zr1 57.3(10) . . . . ?
C7 Si1 C1 Zr1 160.3(12) . . . . ?
C9 Si1 C1 Zr1 -77.5(12) . . . . ?
C4 Zr1 C1 C2 -18.9(6) . . . . ?
C3 Zr1 C1 C2 3.0(6) . . . . ?
C23 Zr1 C1 C2 -98.2(7) . . . . ?
C17 Zr1 C1 C2 124.4(6) . . . . ?
C16 Zr1 C1 C2 111.6(6) . . . . ?
C18 Zr1 C1 C2 98.0(7) . . . . ?
C19 Zr1 C1 C2 -106.7(6) . . . . ?
C15 Zr1 C1 C2 70.0(7) . . . . ?
C20 Zr1 C1 C2 -138.3(7) . . . . ?
C14 Zr1 C1 C2 70.6(7) . . . . ?
C2 Zr1 C1 Si1 169.0(14) . . . . ?
C4 Zr1 C1 Si1 150.1(10) . . . . ?
C3 Zr1 C1 Si1 172.0(11) . . . . ?
C23 Zr1 C1 Si1 70.9(10) . . . . ?
C17 Zr1 C1 Si1 -66.6(10) . . . . ?
C16 Zr1 C1 Si1 -79.3(10) . . . . ?
C18 Zr1 C1 Si1 -93.0(10) . . . . ?
C19 Zr1 C1 Si1 62.3(9) . . . . ?
C15 Zr1 C1 Si1 -121.0(9) . . . . ?
C20 Zr1 C1 Si1 30.7(9) . . . . ?
C14 Zr1 C1 Si1 -120.3(10) . . . . ?
Si1 C1 C2 C3 178.2(14) . . . . ?
Zr1 C1 C2 C3 -10(2) . . . . ?
Si1 C1 C2 Zr1 -171.4(11) . . . . ?
C4 Zr1 C2 C1 158.9(7) . . . . ?
C3 Zr1 C2 C1 -175.2(9) . . . . ?
C23 Zr1 C2 C1 97.4(6) . . . . ?
C17 Zr1 C2 C1 -67.4(7) . . . . ?
C16 Zr1 C2 C1 -101.8(7) . . . . ?
C18 Zr1 C2 C1 -79.5(7) . . . . ?
C19 Zr1 C2 C1 73.0(6) . . . . ?
C15 Zr1 C2 C1 -127.2(6) . . . . ?
C20 Zr1 C2 C1 42.5(7) . . . . ?
C14 Zr1 C2 C1 -111.1(7) . . . . ?
C1 Zr1 C2 C3 175.2(9) . . . . ?
C4 Zr1 C2 C3 -26.0(5) . . . . ?
C23 Zr1 C2 C3 -87.5(6) . . . . ?
C17 Zr1 C2 C3 107.8(6) . . . . ?
C16 Zr1 C2 C3 73.3(7) . . . . ?
C18 Zr1 C2 C3 95.6(7) . . . . ?
C19 Zr1 C2 C3 -111.8(6) . . . . ?
C15 Zr1 C2 C3 48.0(6) . . . . ?
C20 Zr1 C2 C3 -142.4(5) . . . . ?
C14 Zr1 C2 C3 64.1(6) . . . . ?
C1 C2 C3 C4 61(2) . . . . ?
Zr1 C2 C3 C4 50.1(7) . . . . ?
C1 C2 C3 Zr1 10.4(19) . . . . ?
C1 Zr1 C3 C2 -2.7(5) . . . . ?
C4 Zr1 C3 C2 136.9(8) . . . . ?
C23 Zr1 C3 C2 107.3(6) . . . . ?
C17 Zr1 C3 C2 -94.6(6) . . . . ?
C16 Zr1 C3 C2 -131.6(5) . . . . ?
C18 Zr1 C3 C2 -84.2(6) . . . . ?
C19 Zr1 C3 C2 73.9(6) . . . . ?
C15 Zr1 C3 C2 -137.2(6) . . . . ?
C20 Zr1 C3 C2 49.7(7) . . . . ?
C14 Zr1 C3 C2 -110.8(6) . . . . ?
C2 Zr1 C3 C4 -136.9(8) . . . . ?
C1 Zr1 C3 C4 -139.7(6) . . . . ?
C23 Zr1 C3 C4 -29.6(6) . . . . ?
C17 Zr1 C3 C4 128.5(6) . . . . ?
C16 Zr1 C3 C4 91.4(6) . . . . ?
C18 Zr1 C3 C4 138.9(6) . . . . ?
C19 Zr1 C3 C4 -63.0(5) . . . . ?
C15 Zr1 C3 C4 85.9(6) . . . . ?
C20 Zr1 C3 C4 -87.2(6) . . . . ?
C14 Zr1 C3 C4 112.3(6) . . . . ?
C2 C3 C4 Si2 178.6(6) . . . . ?
Zr1 C3 C4 Si2 -132.4(6) . . . . ?
C2 C3 C4 Zr1 -49.0(6) . . . . ?
C12 Si2 C4 C3 18.8(8) . . . . ?
C13 Si2 C4 C3 144.9(10) . . . . ?
C11 Si2 C4 C3 -100.5(9) . . . . ?
C12 Si2 C4 Zr1 -78.8(7) . . . . ?
C13 Si2 C4 Zr1 47.3(11) . . . . ?
C11 Si2 C4 Zr1 162.0(8) . . . . ?
C2 Zr1 C4 C3 25.3(5) . . . . ?
C1 Zr1 C4 C3 36.0(5) . . . . ?
C23 Zr1 C4 C3 151.8(6) . . . . ?
C17 Zr1 C4 C3 -81.8(7) . . . . ?
C16 Zr1 C4 C3 -107.4(5) . . . . ?
C18 Zr1 C4 C3 -47.6(6) . . . . ?
C19 Zr1 C4 C3 120.8(5) . . . . ?
C15 Zr1 C4 C3 -93.1(6) . . . . ?
C20 Zr1 C4 C3 116.9(6) . . . . ?
C14 Zr1 C4 C3 -62.8(6) . . . . ?
C2 Zr1 C4 Si2 143.6(7) . . . . ?
C1 Zr1 C4 Si2 154.3(6) . . . . ?
C3 Zr1 C4 Si2 118.3(9) . . . . ?
C23 Zr1 C4 Si2 -89.9(7) . . . . ?
C17 Zr1 C4 Si2 36.6(9) . . . . ?
C16 Zr1 C4 Si2 10.9(7) . . . . ?
C18 Zr1 C4 Si2 70.8(7) . . . . ?
C19 Zr1 C4 Si2 -120.9(6) . . . . ?
C15 Zr1 C4 Si2 25.2(7) . . . . ?
C20 Zr1 C4 Si2 -124.8(6) . . . . ?
C14 Zr1 C4 Si2 55.6(7) . . . . ?
C1 Si1 C5 C6 -117.5(3) . . . . ?
C7 Si1 C5 C6 130.8(6) . . . . ?
C9 Si1 C5 C6 17.4(8) . . . . ?
C5 Si1 C7 C8 70(2) . . . . ?
C1 Si1 C7 C8 -51(2) . . . . ?
C9 Si1 C7 C8 -175(2) . . . . ?
C5 Si1 C9 C10 164.3(16) . . . . ?
C1 Si1 C9 C10 -59(2) . . . . ?
C7 Si1 C9 C10 62(2) . . . . ?
C2 Zr1 C14 C15 -149.9(9) . . . . ?
C1 Zr1 C14 C15 -178.9(8) . . . . ?
C4 Zr1 C14 C15 -86.0(8) . . . . ?
C3 Zr1 C14 C15 -118.2(9) . . . . ?
C23 Zr1 C14 C15 -16.0(13) . . . . ?
C17 Zr1 C14 C15 78.5(9) . . . . ?
C16 Zr1 C14 C15 38.2(7) . . . . ?
C18 Zr1 C14 C15 120.5(13) . . . . ?
C19 Zr1 C14 C15 -34(5) . . . . ?
C20 Zr1 C14 C15 94.6(13) . . . . ?
C2 Zr1 C14 C18 89.6(9) . . . . ?
C1 Zr1 C14 C18 60.5(9) . . . . ?
C4 Zr1 C14 C18 153.4(9) . . . . ?
C3 Zr1 C14 C18 121.3(9) . . . . ?
C23 Zr1 C14 C18 -136.6(10) . . . . ?
C17 Zr1 C14 C18 -42.0(8) . . . . ?
C16 Zr1 C14 C18 -82.3(9) . . . . ?
C19 Zr1 C14 C18 -155(4) . . . . ?
C15 Zr1 C14 C18 -120.5(13) . . . . ?
C20 Zr1 C14 C18 -26.0(14) . . . . ?
C18 C14 C15 C16 -3.9(12) . . . . ?
Zr1 C14 C15 C16 -67.3(6) . . . . ?
C18 C14 C15 Zr1 63.4(8) . . . . ?
C2 Zr1 C15 C14 33.3(9) . . . . ?
C1 Zr1 C15 C14 1.4(10) . . . . ?
C4 Zr1 C15 C14 93.0(9) . . . . ?
C3 Zr1 C15 C14 57.9(9) . . . . ?
C23 Zr1 C15 C14 169.7(9) . . . . ?
C17 Zr1 C15 C14 -77.8(9) . . . . ?
C16 Zr1 C15 C14 -112.7(12) . . . . ?
C18 Zr1 C15 C14 -34.3(9) . . . . ?
C19 Zr1 C15 C14 175.4(8) . . . . ?
C20 Zr1 C15 C14 -130.7(9) . . . . ?
C2 Zr1 C15 C16 146.0(7) . . . . ?
C1 Zr1 C15 C16 114.1(7) . . . . ?
C4 Zr1 C15 C16 -154.3(8) . . . . ?
C3 Zr1 C15 C16 170.6(8) . . . . ?
C23 Zr1 C15 C16 -77.6(8) . . . . ?
C17 Zr1 C15 C16 34.9(6) . . . . ?
C18 Zr1 C15 C16 78.4(8) . . . . ?
C19 Zr1 C15 C16 -71.9(10) . . . . ?
C20 Zr1 C15 C16 -18.0(11) . . . . ?
C14 Zr1 C15 C16 112.7(12) . . . . ?
C14 C15 C16 C17 3.4(11) . . . . ?
Zr1 C15 C16 C17 -65.2(7) . . . . ?
C14 C15 C16 Zr1 68.6(7) . . . . ?
C2 Zr1 C16 C15 -49.3(10) . . . . ?
C1 Zr1 C16 C15 -94.5(9) . . . . ?
C4 Zr1 C16 C15 28.6(8) . . . . ?
C3 Zr1 C16 C15 -10.9(9) . . . . ?
C23 Zr1 C16 C15 113.0(8) . . . . ?
C17 Zr1 C16 C15 -118.7(10) . . . . ?
C18 Zr1 C16 C15 -77.5(9) . . . . ?
C19 Zr1 C16 C15 137.2(7) . . . . ?
C20 Zr1 C16 C15 168.0(7) . . . . ?
C14 Zr1 C16 C15 -37.2(7) . . . . ?
C2 Zr1 C16 C17 69.3(8) . . . . ?
C1 Zr1 C16 C17 24.2(8) . . . . ?
C4 Zr1 C16 C17 147.2(6) . . . . ?
C3 Zr1 C16 C17 107.8(6) . . . . ?
C23 Zr1 C16 C17 -128.4(6) . . . . ?
C18 Zr1 C16 C17 41.2(7) . . . . ?
C19 Zr1 C16 C17 -104.1(7) . . . . ?
C15 Zr1 C16 C17 118.7(10) . . . . ?
C20 Zr1 C16 C17 -73.3(6) . . . . ?
C14 Zr1 C16 C17 81.4(7) . . . . ?
C15 C16 C17 C18 -1.7(10) . . . . ?
Zr1 C16 C17 C18 -68.1(6) . . . . ?
C15 C16 C17 Zr1 66.4(7) . . . . ?
C2 Zr1 C17 C16 -133.0(6) . . . . ?
C1 Zr1 C17 C16 -162.5(5) . . . . ?
C4 Zr1 C17 C16 -48.8(8) . . . . ?
C3 Zr1 C17 C16 -92.5(6) . . . . ?
C23 Zr1 C17 C16 63.1(7) . . . . ?
C18 Zr1 C17 C16 -111.1(10) . . . . ?
C19 Zr1 C17 C16 101.7(7) . . . . ?
C15 Zr1 C17 C16 -34.6(6) . . . . ?
C20 Zr1 C17 C16 114.8(6) . . . . ?
C14 Zr1 C17 C16 -72.9(7) . . . . ?
C2 Zr1 C17 C18 -21.9(9) . . . . ?
C1 Zr1 C17 C18 -51.4(9) . . . . ?
C4 Zr1 C17 C18 62.3(11) . . . . ?
C3 Zr1 C17 C18 18.6(10) . . . . ?
C23 Zr1 C17 C18 174.3(8) . . . . ?
C16 Zr1 C17 C18 111.1(10) . . . . ?
C19 Zr1 C17 C18 -147.2(8) . . . . ?
C15 Zr1 C17 C18 76.5(8) . . . . ?
C20 Zr1 C17 C18 -134.1(8) . . . . ?
C14 Zr1 C17 C18 38.2(7) . . . . ?
C15 C14 C18 C17 2.8(11) . . . . ?
Zr1 C14 C18 C17 66.9(6) . . . . ?
C15 C14 C18 Zr1 -64.1(8) . . . . ?
C16 C17 C18 C14 -0.6(10) . . . . ?
Zr1 C17 C18 C14 -69.6(7) . . . . ?
C16 C17 C18 Zr1 69.0(6) . . . . ?
C2 Zr1 C18 C14 -89.2(9) . . . . ?
C1 Zr1 C18 C14 -119.9(9) . . . . ?
C4 Zr1 C18 C14 -30.1(9) . . . . ?
C3 Zr1 C18 C14 -55.3(8) . . . . ?
C23 Zr1 C18 C14 97.5(15) . . . . ?
C17 Zr1 C18 C14 109.5(10) . . . . ?
C16 Zr1 C18 C14 72.2(8) . . . . ?
C19 Zr1 C18 C14 175.8(7) . . . . ?
C15 Zr1 C18 C14 33.0(7) . . . . ?
C20 Zr1 C18 C14 165.8(8) . . . . ?
C2 Zr1 C18 C17 161.2(8) . . . . ?
C1 Zr1 C18 C17 130.6(8) . . . . ?
C4 Zr1 C18 C17 -139.6(8) . . . . ?
C3 Zr1 C18 C17 -164.8(8) . . . . ?
C23 Zr1 C18 C17 -12.0(17) . . . . ?
C16 Zr1 C18 C17 -37.3(6) . . . . ?
C19 Zr1 C18 C17 66.3(11) . . . . ?
C15 Zr1 C18 C17 -76.5(7) . . . . ?
C20 Zr1 C18 C17 56.2(9) . . . . ?
C14 Zr1 C18 C17 -109.5(10) . . . . ?
C2 Zr1 C19 C20 -109.9(8) . . . . ?
C1 Zr1 C19 C20 -80.3(8) . . . . ?
C4 Zr1 C19 C20 -173.5(8) . . . . ?
C3 Zr1 C19 C20 -142.7(7) . . . . ?
C23 Zr1 C19 C20 114.2(10) . . . . ?
C17 Zr1 C19 C20 25.2(9) . . . . ?
C16 Zr1 C19 C20 65.7(9) . . . . ?
C18 Zr1 C19 C20 -16.5(12) . . . . ?
C15 Zr1 C19 C20 104.3(9) . . . . ?
C14 Zr1 C19 C20 135(4) . . . . ?
C2 Zr1 C19 C23 135.9(7) . . . . ?
C1 Zr1 C19 C23 165.5(7) . . . . ?
C4 Zr1 C19 C23 72.3(7) . . . . ?
C3 Zr1 C19 C23 103.1(7) . . . . ?
C17 Zr1 C19 C23 -89.0(9) . . . . ?
C16 Zr1 C19 C23 -48.6(9) . . . . ?
C18 Zr1 C19 C23 -130.7(10) . . . . ?
C15 Zr1 C19 C23 -9.9(10) . . . . ?
C20 Zr1 C19 C23 -114.2(10) . . . . ?
C14 Zr1 C19 C23 21(5) . . . . ?
C23 C19 C20 C21 -2.2(9) . . . . ?
Zr1 C19 C20 C21 -67.5(6) . . . . ?
C23 C19 C20 Zr1 65.4(5) . . . . ?
C2 Zr1 C20 C21 -171.3(8) . . . . ?
C1 Zr1 C20 C21 -150.6(8) . . . . ?
C4 Zr1 C20 C21 121.2(8) . . . . ?
C3 Zr1 C20 C21 162.6(8) . . . . ?
C23 Zr1 C20 C21 76.3(8) . . . . ?
C17 Zr1 C20 C21 -46.6(9) . . . . ?
C16 Zr1 C20 C21 -16.2(9) . . . . ?
C18 Zr1 C20 C21 -75.0(9) . . . . ?
C19 Zr1 C20 C21 113.8(10) . . . . ?
C15 Zr1 C20 C21 -6.3(11) . . . . ?
C14 Zr1 C20 C21 -59.5(12) . . . . ?
C2 Zr1 C20 C19 75.0(7) . . . . ?
C1 Zr1 C20 C19 95.6(7) . . . . ?
C4 Zr1 C20 C19 7.5(9) . . . . ?
C3 Zr1 C20 C19 48.8(8) . . . . ?
C23 Zr1 C20 C19 -37.5(7) . . . . ?
C17 Zr1 C20 C19 -160.3(7) . . . . ?
C16 Zr1 C20 C19 -129.9(7) . . . . ?
C18 Zr1 C20 C19 171.2(7) . . . . ?
C15 Zr1 C20 C19 -120.1(8) . . . . ?
C14 Zr1 C20 C19 -173.2(8) . . . . ?
C19 C20 C21 C22 -0.4(10) . . . . ?
Zr1 C20 C21 C22 -67.5(6) . . . . ?
C19 C20 C21 Zr1 67.1(6) . . . . ?
C2 Zr1 C21 C20 12.1(10) . . . . ?
C1 Zr1 C21 C20 30.6(8) . . . . ?
C4 Zr1 C21 C20 -80.5(10) . . . . ?
C3 Zr1 C21 C20 -37.9(18) . . . . ?
C23 Zr1 C21 C20 -78.4(7) . . . . ?
C17 Zr1 C21 C20 132.8(9) . . . . ?
C16 Zr1 C21 C20 164.7(8) . . . . ?
C18 Zr1 C21 C20 119.3(7) . . . . ?
C19 Zr1 C21 C20 -37.4(6) . . . . ?
C15 Zr1 C21 C20 175.8(7) . . . . ?
C14 Zr1 C21 C20 148.3(7) . . . . ?
C2 Zr1 C21 C22 126.5(10) . . . . ?
C1 Zr1 C21 C22 145.1(8) . . . . ?
C4 Zr1 C21 C22 33.9(11) . . . . ?
C3 Zr1 C21 C22 76.6(17) . . . . ?
C23 Zr1 C21 C22 36.1(7) . . . . ?
C17 Zr1 C21 C22 -112.8(9) . . . . ?
C16 Zr1 C21 C22 -80.9(9) . . . . ?
C18 Zr1 C21 C22 -126.2(8) . . . . ?
C19 Zr1 C21 C22 77.0(8) . . . . ?
C15 Zr1 C21 C22 -69.8(9) . . . . ?
C20 Zr1 C21 C22 114.4(10) . . . . ?
C14 Zr1 C21 C22 -97.2(9) . . . . ?
C20 C21 C22 C23 2.9(10) . . . . ?
Zr1 C21 C22 C23 -63.9(7) . . . . ?
C20 C21 C22 Zr1 66.8(6) . . . . ?
C2 Zr1 C22 C23 25.8(14) . . . . ?
C1 Zr1 C22 C23 69.2(12) . . . . ?
C4 Zr1 C22 C23 -38.0(9) . . . . ?
C3 Zr1 C22 C23 -30.0(11) . . . . ?
C17 Zr1 C22 C23 -179.6(9) . . . . ?
C16 Zr1 C22 C23 -151.0(10) . . . . ?
C18 Zr1 C22 C23 -175.8(8) . . . . ?
C19 Zr1 C22 C23 38.2(7) . . . . ?
C15 Zr1 C22 C23 -126.8(9) . . . . ?
C20 Zr1 C22 C23 78.8(8) . . . . ?
C14 Zr1 C22 C23 -137.0(8) . . . . ?
C2 Zr1 C22 C21 -90.5(12) . . . . ?
C1 Zr1 C22 C21 -47.1(11) . . . . ?
C4 Zr1 C22 C21 -154.3(8) . . . . ?
C3 Zr1 C22 C21 -146.3(8) . . . . ?
C23 Zr1 C22 C21 -116.3(11) . . . . ?
C17 Zr1 C22 C21 64.1(9) . . . . ?
C16 Zr1 C22 C21 92.7(9) . . . . ?
C18 Zr1 C22 C21 67.9(10) . . . . ?
C19 Zr1 C22 C21 -78.0(8) . . . . ?
C15 Zr1 C22 C21 117.0(9) . . . . ?
C20 Zr1 C22 C21 -37.5(7) . . . . ?
C14 Zr1 C22 C21 106.7(9) . . . . ?
C21 C22 C23 C19 -4.3(10) . . . . ?
Zr1 C22 C23 C19 -69.8(6) . . . . ?
C21 C22 C23 Zr1 65.5(7) . . . . ?
C20 C19 C23 C22 4.0(9) . . . . ?
Zr1 C19 C23 C22 70.8(6) . . . . ?
C20 C19 C23 Zr1 -66.8(6) . . . . ?
C2 Zr1 C23 C22 -164.0(9) . . . . ?
C1 Zr1 C23 C22 -129.5(9) . . . . ?
C4 Zr1 C23 C22 142.5(9) . . . . ?
C3 Zr1 C23 C22 159.3(9) . . . . ?
C17 Zr1 C23 C22 0.5(10) . . . . ?
C16 Zr1 C23 C22 29.2(9) . . . . ?
C18 Zr1 C23 C22 8.4(16) . . . . ?
C19 Zr1 C23 C22 -113.4(11) . . . . ?
C15 Zr1 C23 C22 60.6(9) . . . . ?
C20 Zr1 C23 C22 -76.3(8) . . . . ?
C14 Zr1 C23 C22 69.4(11) . . . . ?
C2 Zr1 C23 C19 -50.7(8) . . . . ?
C1 Zr1 C23 C19 -16.1(8) . . . . ?
C4 Zr1 C23 C19 -104.2(7) . . . . ?
C3 Zr1 C23 C19 -87.3(7) . . . . ?
C17 Zr1 C23 C19 113.8(8) . . . . ?
C16 Zr1 C23 C19 142.5(7) . . . . ?
C18 Zr1 C23 C19 121.8(12) . . . . ?
C15 Zr1 C23 C19 173.9(6) . . . . ?
C20 Zr1 C23 C19 37.0(6) . . . . ?
C14 Zr1 C23 C19 -177.3(7) . . . . ?
